data_2217063
loop_
_publ_author_name
'Najoua Belhaj Mbarek Elmkacher'
'Mohamed Rzaigui'
'Faouzi Bouachir'

_publ_section_title
;
 1,3-Bis(2,6-diisopropylanilino)-1-phenylbutylium hexafluoridophosphate
;
_journal_coeditor_code GK2111
_journal_issue 1
_journal_name_full 'Acta Crystallographica Section E'
_journal_page_first o248
_journal_page_last o248
_journal_paper_doi 10.1107/S1600536807065543
_journal_volume 64
_journal_year 2008
_chemical_formula_iupac 'C34 H45 N2 +, F6 P -'
_chemical_formula_moiety 'C34 H45 N2 +, F6 P -'
_chemical_formula_sum 'C34 H45 F6 N2 P'
_chemical_formula_weight 626.69
_chemical_name_systematic
;
1,3-Bis(2,6-diisopropylanilino)-1-phenylbutylium hexafluorophosphate
;
_space_group_IT_number 14
_symmetry_cell_setting monoclinic
_symmetry_space_group_name_Hall '-P 2yn'
_symmetry_space_group_name_H-M 'P 1 21/n 1'
_atom_sites_solution_hydrogens geom
_atom_sites_solution_primary direct
_atom_sites_solution_secondary difmap
_cell_angle_alpha 90.00
_cell_angle_beta 95.563(3)
_cell_angle_gamma 90.00
_cell_formula_units_Z 4
_cell_length_a 12.4688(2)
_cell_length_b 15.6981(2)
_cell_length_c 17.4329(3)
_cell_measurement_reflns_used 25
_cell_measurement_temperature 293(2)
_cell_measurement_theta_max 11.29
_cell_measurement_theta_min 9.29
_cell_volume 3396.18(9)
_computing_cell_refinement 'CAD-4 EXPRESS (Enraf--Nonius, 1994)'
_computing_data_collection 'CAD-4 EXPRESS (Enraf--Nonius, 1994)'
_computing_data_reduction 'XCAD4 (Harms & Wocadlo, 1995)'
_computing_molecular_graphics 'Ortep-3 for Windows (Farrugia, 1997)'
_computing_publication_material 'WinGX publication routines (Farrugia, 1999)'
_computing_structure_refinement 'SHELXL97 (Sheldrick, 1997)'
_computing_structure_solution 'SHELXS97 (Sheldrick, 1997)'
_diffrn_ambient_temperature 293(2)
_diffrn_measured_fraction_theta_full 1.000
_diffrn_measured_fraction_theta_max 1.000
_diffrn_measurement_device_type 'Enraf--Nonius TurboCAD-4'
_diffrn_measurement_method 'non-profiled omega scans'
_diffrn_radiation_monochromator graphite
_diffrn_radiation_source 'fine-focus sealed tube'
_diffrn_radiation_type MoK\a
_diffrn_radiation_wavelength 0.71073
_diffrn_reflns_av_R_equivalents 0.0282
_diffrn_reflns_av_sigmaI/netI 0.0571
_diffrn_reflns_limit_h_max 14
_diffrn_reflns_limit_h_min -14
_diffrn_reflns_limit_k_max 18
_diffrn_reflns_limit_k_min 0
_diffrn_reflns_limit_l_max 20
_diffrn_reflns_limit_l_min -10
_diffrn_reflns_number 10101
_diffrn_reflns_theta_full 24.97
_diffrn_reflns_theta_max 24.97
_diffrn_reflns_theta_min 2.09
_diffrn_standards_decay_% 1
_diffrn_standards_interval_time 120
_diffrn_standards_number 2
_exptl_absorpt_coefficient_mu 0.139
_exptl_absorpt_correction_type none
_exptl_crystal_colour colourless
_exptl_crystal_density_diffrn 1.226
_exptl_crystal_density_method 'not measured'
_exptl_crystal_description prism
_exptl_crystal_F_000 1328
_exptl_crystal_size_max 0.31
_exptl_crystal_size_mid 0.21
_exptl_crystal_size_min 0.16
_refine_diff_density_max 0.449
_refine_diff_density_min -0.273
_refine_ls_extinction_method none
_refine_ls_goodness_of_fit_ref 1.022
_refine_ls_hydrogen_treatment mixed
_refine_ls_matrix_type full
_refine_ls_number_parameters 416
_refine_ls_number_reflns 5966
_refine_ls_number_restraints 0
_refine_ls_restrained_S_all 1.022
_refine_ls_R_factor_all 0.1327
_refine_ls_R_factor_gt 0.0597
_refine_ls_shift/su_max 0.003
_refine_ls_shift/su_mean 0.000
_refine_ls_structure_factor_coef Fsqd
_refine_ls_weighting_details 'calc w=1/[\s^2^(Fo^2^)+(0.0756P)^2^+1.2690P] where P=(Fo^2^+2Fc^2^)/3'
_refine_ls_weighting_scheme calc
_refine_ls_wR_factor_gt 0.1446
_refine_ls_wR_factor_ref 0.1750
_reflns_number_gt 3165
_reflns_number_total 5966
_reflns_threshold_expression >2sigma(I)
_cod_data_source_file gk2111.cif
_cod_data_source_block I
_cod_original_sg_symbol_H-M 'P 21/n'
_cod_database_code 2217063
_cod_database_fobs_code 2217063

loop_
_symmetry_equiv_pos_as_xyz
'x, y, z'
'-x+1/2, y+1/2, -z+1/2'
'-x, -y, -z'
'x-1/2, -y-1/2, z-1/2'

loop_
_atom_site_type_symbol
_atom_site_label
_atom_site_fract_x
_atom_site_fract_y
_atom_site_fract_z
_atom_site_U_iso_or_equiv
_atom_site_adp_type
_atom_site_calc_flag
_atom_site_refinement_flags
_atom_site_occupancy
P P1 -0.00211(8) 0.84236(7) 0.17439(7) 0.0746(4) Uani d . 1
F F1 -0.0452(2) 0.91779(17) 0.22077(19) 0.1208(10) Uani d . 1
F F2 0.0651(3) 0.8051(2) 0.24702(19) 0.1345(11) Uani d . 1
F F3 0.0425(3) 0.76825(19) 0.1260(2) 0.1384(12) Uani d . 1
F F4 0.1024(2) 0.8969(2) 0.1625(2) 0.1362(12) Uani d . 1
F F5 -0.1013(2) 0.7896(2) 0.1879(3) 0.198(2) Uani d . 1
F F6 -0.0594(3) 0.8823(2) 0.1000(2) 0.1797(18) Uani d . 1
N N1 0.3134(2) 0.81810(16) 0.25332(15) 0.0420(6) Uani d . 1
H HN1 0.246(3) 0.8131(19) 0.2369(18) 0.051 Uiso d . 1
N N2 0.67098(19) 0.85742(16) 0.19588(15) 0.0445(7) Uani d . 1
H HN2 0.724(3) 0.838(2) 0.1770(19) 0.054 Uiso d . 1
C C1 0.3830(2) 0.81205(18) 0.20064(17) 0.0393(7) Uani d . 1
C C2 0.4909(2) 0.83195(19) 0.22012(19) 0.0414(7) Uani d . 1
H HC2 0.506(2) 0.8615(19) 0.2632(18) 0.050 Uiso d . 1
C C3 0.5788(2) 0.81410(18) 0.18015(17) 0.0394(7) Uani d . 1
C C4 0.3338(2) 0.7888(2) 0.12127(18) 0.0532(9) Uani d . 1
H H4A 0.3227 0.7283 0.1183 0.065 Uiso calc R 1
H H4B 0.3813 0.8058 0.0839 0.065 Uiso calc R 1
H H4C 0.2659 0.8174 0.1109 0.065 Uiso calc R 1
C C5 0.5816(2) 0.74619(19) 0.12192(18) 0.0416(7) Uani d . 1
C C6 0.6244(3) 0.7605(2) 0.0529(2) 0.0557(9) Uani d . 1
H H6 0.6522 0.8138 0.0425 0.067 Uiso calc R 1
C C7 0.6261(3) 0.6956(3) -0.0011(2) 0.0697(11) Uani d . 1
H H7 0.6537 0.7054 -0.0480 0.084 Uiso calc R 1
C C8 0.5868(3) 0.6168(3) 0.0153(3) 0.0714(12) Uani d . 1
H H8 0.5879 0.5733 -0.0207 0.086 Uiso calc R 1
C C9 0.5461(3) 0.6015(2) 0.0836(3) 0.0696(11) Uani d . 1
H H9 0.5206 0.5475 0.0942 0.084 Uiso calc R 1
C C10 0.5424(2) 0.6658(2) 0.1372(2) 0.0545(9) Uani d . 1
H H10 0.5137 0.6553 0.1836 0.066 Uiso calc R 1
C C11 0.6796(2) 0.93436(19) 0.24075(19) 0.0447(8) Uani d . 1
C C12 0.7108(2) 0.9293(2) 0.3193(2) 0.0526(9) Uani d . 1
C C13 0.7167(3) 1.0056(3) 0.3608(2) 0.0648(10) Uani d . 1
H H13 0.7364 1.0046 0.4136 0.078 Uiso calc R 1
C C14 0.6939(3) 1.0818(3) 0.3247(3) 0.0692(11) Uani d . 1
H H14 0.6987 1.1318 0.3533 0.084 Uiso calc R 1
C C15 0.6640(3) 1.0855(2) 0.2471(3) 0.0664(10) Uani d . 1
H H15 0.6495 1.1380 0.2237 0.080 Uiso calc R 1
C C16 0.6552(2) 1.0113(2) 0.2029(2) 0.0535(9) Uani d . 1
C C17 0.6231(3) 1.0165(3) 0.1165(2) 0.0688(11) Uani d . 1
H HC17 0.601(3) 0.963(3) 0.102(2) 0.083 Uiso d . 1
C C18 0.5244(4) 1.0711(4) 0.0970(3) 0.128(2) Uani d . 1
H H18A 0.5387 1.1281 0.1151 0.154 Uiso calc R 1
H H18B 0.4650 1.0480 0.1214 0.154 Uiso calc R 1
H H18C 0.5068 1.0718 0.0422 0.154 Uiso calc R 1
C C19 0.7163(4) 1.0459(4) 0.0744(3) 0.127(2) Uani d . 1
H H19A 0.6949 1.0467 0.0200 0.154 Uiso calc R 1
H H19B 0.7758 1.0075 0.0849 0.154 Uiso calc R 1
H H19C 0.7375 1.1021 0.0913 0.154 Uiso calc R 1
C C20 0.7387(3) 0.8462(3) 0.3608(2) 0.0644(10) Uani d . 1
H HC20 0.731(3) 0.799(2) 0.329(2) 0.078 Uiso d . 1
C C21 0.8559(3) 0.8428(3) 0.3926(3) 0.1132(18) Uani d . 1
H H21A 0.8700 0.8866 0.4307 0.137 Uiso calc R 1
H H21B 0.9007 0.8514 0.3515 0.137 Uiso calc R 1
H H21C 0.8714 0.7881 0.4158 0.137 Uiso calc R 1
C C22 0.6704(4) 0.8301(3) 0.4258(3) 0.1090(17) Uani d . 1
H H22A 0.6898 0.8696 0.4669 0.132 Uiso calc R 1
H H22B 0.6819 0.7730 0.4443 0.132 Uiso calc R 1
H H22C 0.5958 0.8376 0.4076 0.132 Uiso calc R 1
C C23 0.3434(2) 0.83308(19) 0.33457(17) 0.0417(7) Uani d . 1
C C24 0.3415(2) 0.9163(2) 0.36250(19) 0.0474(8) Uani d . 1
C C25 0.3743(3) 0.9285(2) 0.4401(2) 0.0617(10) Uani d . 1
H H25 0.3755 0.9833 0.4604 0.075 Uiso calc R 1
C C26 0.4052(3) 0.8608(3) 0.4875(2) 0.0643(10) Uani d . 1
H H26 0.4274 0.8705 0.5392 0.077 Uiso calc R 1
C C27 0.4036(3) 0.7793(2) 0.4590(2) 0.0570(9) Uani d . 1
H H27 0.4230 0.7342 0.4920 0.069 Uiso calc R 1
C C28 0.3734(2) 0.7634(2) 0.38158(19) 0.0486(8) Uani d . 1
C C29 0.3744(3) 0.6724(2) 0.3519(2) 0.0620(10) Uani d . 1
H HC29 0.355(3) 0.674(2) 0.296(2) 0.075 Uiso d . 1
C C30 0.2925(4) 0.6185(3) 0.3876(3) 0.1124(18) Uani d . 1
H H30A 0.3088 0.6177 0.4426 0.136 Uiso calc R 1
H H30B 0.2945 0.5615 0.3679 0.136 Uiso calc R 1
H H30C 0.2219 0.6421 0.3751 0.136 Uiso calc R 1
C C31 0.4860(4) 0.6328(3) 0.3650(3) 0.1013(16) Uani d . 1
H H31A 0.5062 0.6273 0.4193 0.122 Uiso calc R 1
H H31B 0.5371 0.6686 0.3426 0.17(3) Uiso calc R 1
H H31C 0.4853 0.5776 0.3413 0.122 Uiso calc R 1
C C32 0.3040(3) 0.9907(2) 0.3117(2) 0.0571(9) Uani d . 1
H H32 0.2955 0.9709 0.2582 0.069 Uiso calc R 1
C C33 0.1952(3) 1.0217(3) 0.3322(3) 0.0838(13) Uani d . 1
H H33A 0.1455 0.9748 0.3298 0.102 Uiso calc R 1
H H33B 0.1687 1.0650 0.2963 0.102 Uiso calc R 1
H H33C 0.2026 1.0448 0.3834 0.102 Uiso calc R 1
C C34 0.3843(4) 1.0635(3) 0.3173(3) 0.1030(16) Uani d . 1
H H34A 0.3875 1.0884 0.3677 0.125 Uiso calc R 1
H H34B 0.3622 1.1059 0.2793 0.125 Uiso calc R 1
H H34C 0.4542 1.0423 0.3083 0.125 Uiso calc R 1

loop_
_atom_site_aniso_label
_atom_site_aniso_U_11
_atom_site_aniso_U_22
_atom_site_aniso_U_33
_atom_site_aniso_U_12
_atom_site_aniso_U_13
_atom_site_aniso_U_23
C3 0.0382(16) 0.0388(17) 0.0404(18) 0.0018(13) -0.0006(13) -0.0030(14)
C2 0.0384(16) 0.0449(19) 0.0411(19) -0.0019(14) 0.0051(14) -0.0135(15)
C1 0.0402(16) 0.0375(17) 0.0405(18) 0.0040(13) 0.0047(14) -0.0042(14)
C4 0.0411(18) 0.071(2) 0.047(2) 0.0035(16) 0.0004(15) -0.0106(18)
C32 0.066(2) 0.050(2) 0.057(2) 0.0066(17) 0.0131(17) -0.0037(17)
C29 0.077(3) 0.048(2) 0.060(2) 0.0017(18) 0.004(2) 0.0001(19)
C20 0.070(2) 0.063(2) 0.058(2) -0.001(2) -0.0056(19) -0.013(2)
C17 0.082(3) 0.054(2) 0.068(3) 0.000(2) -0.003(2) 0.000(2)
C21 0.068(3) 0.136(4) 0.132(5) 0.017(3) -0.004(3) 0.041(4)
C33 0.080(3) 0.079(3) 0.094(3) 0.029(2) 0.017(2) 0.018(2)
C30 0.132(4) 0.083(3) 0.128(4) -0.036(3) 0.041(4) -0.019(3)
C31 0.103(4) 0.072(3) 0.127(4) 0.032(3) 0.000(3) -0.022(3)
C34 0.098(3) 0.081(3) 0.130(4) -0.023(3) 0.010(3) 0.021(3)
C22 0.103(4) 0.109(4) 0.118(4) -0.003(3) 0.027(3) 0.033(3)
C18 0.119(4) 0.140(5) 0.114(5) 0.049(4) -0.041(3) -0.015(4)
C19 0.121(4) 0.178(6) 0.085(4) -0.002(4) 0.019(3) 0.031(4)
P1 0.0465(5) 0.0677(7) 0.1073(10) 0.0088(5) -0.0044(5) -0.0161(6)
N1 0.0325(13) 0.0514(16) 0.0417(16) 0.0009(12) 0.0010(12) -0.0082(12)
N2 0.0324(14) 0.0480(16) 0.0534(17) -0.0004(12) 0.0067(12) -0.0127(13)
C23 0.0344(15) 0.050(2) 0.0410(19) 0.0009(14) 0.0076(13) -0.0072(16)
C11 0.0322(15) 0.0454(19) 0.056(2) -0.0033(13) 0.0019(14) -0.0139(17)
C5 0.0329(15) 0.0454(18) 0.047(2) 0.0011(13) 0.0034(14) -0.0103(15)
C16 0.0459(18) 0.050(2) 0.065(2) -0.0049(15) 0.0063(16) -0.0103(18)
C12 0.0423(17) 0.058(2) 0.057(2) -0.0085(16) 0.0013(16) -0.0156(19)
C28 0.0481(18) 0.050(2) 0.049(2) 0.0015(15) 0.0086(15) -0.0029(17)
C24 0.0465(18) 0.051(2) 0.045(2) 0.0051(15) 0.0101(15) -0.0068(16)
C10 0.0442(18) 0.053(2) 0.068(2) -0.0022(15) 0.0104(16) -0.0136(19)
C13 0.061(2) 0.072(3) 0.060(2) -0.0096(19) -0.0020(18) -0.022(2)
F1 0.122(2) 0.0880(18) 0.158(3) 0.0191(16) 0.042(2) -0.0302(18)
C27 0.062(2) 0.065(2) 0.045(2) 0.0079(18) 0.0055(17) 0.0036(18)
C14 0.060(2) 0.059(3) 0.088(3) -0.0107(19) 0.007(2) -0.031(2)
C6 0.0501(19) 0.064(2) 0.054(2) -0.0014(16) 0.0091(17) -0.0124(19)
C25 0.068(2) 0.060(2) 0.057(3) 0.0043(19) 0.0095(19) -0.018(2)
C15 0.066(2) 0.050(2) 0.084(3) -0.0076(18) 0.006(2) -0.010(2)
C7 0.059(2) 0.096(3) 0.056(2) 0.006(2) 0.0129(18) -0.027(2)
C26 0.069(2) 0.083(3) 0.041(2) 0.006(2) 0.0045(18) -0.010(2)
C8 0.051(2) 0.076(3) 0.087(3) 0.003(2) 0.003(2) -0.045(2)
F2 0.120(2) 0.158(3) 0.121(2) 0.029(2) -0.0131(19) 0.019(2)
F3 0.135(2) 0.117(2) 0.159(3) 0.0506(19) -0.014(2) -0.059(2)
F4 0.098(2) 0.119(2) 0.196(3) -0.0125(17) 0.036(2) -0.003(2)
C9 0.049(2) 0.053(2) 0.107(3) -0.0063(17) 0.013(2) -0.032(2)
F5 0.0667(18) 0.093(2) 0.442(7) -0.0233(15) 0.056(3) -0.030(3)
F6 0.224(4) 0.150(3) 0.146(3) 0.086(3) -0.077(3) -0.028(2)

loop_
_atom_type_symbol
_atom_type_description
_atom_type_scat_dispersion_real
_atom_type_scat_dispersion_imag
_atom_type_scat_source
C C 0.0033 0.0016 'International Tables Vol C Tables 4.2.6.8 and 6.1.1.4'
H H 0.0000 0.0000 'International Tables Vol C Tables 4.2.6.8 and 6.1.1.4'
F F 0.0171 0.0103 'International Tables Vol C Tables 4.2.6.8 and 6.1.1.4'
N N 0.0061 0.0033 'International Tables Vol C Tables 4.2.6.8 and 6.1.1.4'
P P 0.1023 0.0942 'International Tables Vol C Tables 4.2.6.8 and 6.1.1.4'

loop_
_geom_angle_atom_site_label_1
_geom_angle_atom_site_label_2
_geom_angle_atom_site_label_3
_geom_angle
N2 C3 C2 120.0(3)
N2 C3 C5 115.5(2)
C2 C3 C5 124.5(3)
C3 C2 C1 128.8(3)
C3 C2 HC2 114.4(19)
C1 C2 HC2 116.7(19)
N1 C1 C2 119.8(3)
N1 C1 C4 114.7(3)
C2 C1 C4 125.3(3)
C1 C4 H4A 109.5
C1 C4 H4B 109.5
H4A C4 H4B 109.5
C1 C4 H4C 109.5
H4A C4 H4C 109.5
H4B C4 H4C 109.5
C24 C32 C33 110.0(3)
C24 C32 C34 112.3(3)
C33 C32 C34 110.2(3)
C24 C32 H32 108.1
C33 C32 H32 108.1
C34 C32 H32 108.1
C30 C29 C28 111.0(3)
C30 C29 C31 110.9(4)
C28 C29 C31 111.7(3)
C30 C29 HC29 108(2)
C28 C29 HC29 108(2)
C31 C29 HC29 107(2)
C22 C20 C21 108.4(4)
C22 C20 C12 112.5(3)
C21 C20 C12 112.0(3)
C22 C20 HC20 107(2)
C21 C20 HC20 104(2)
C12 C20 HC20 113(2)
C19 C17 C18 111.5(4)
C19 C17 C16 111.0(4)
C18 C17 C16 112.5(4)
C19 C17 HC17 112(3)
C18 C17 HC17 104(2)
C16 C17 HC17 106(3)
C20 C21 H21A 109.5
C20 C21 H21B 109.5
H21A C21 H21B 109.5
C20 C21 H21C 109.5
H21A C21 H21C 109.5
H21B C21 H21C 109.5
C32 C33 H33A 109.5
C32 C33 H33B 109.5
H33A C33 H33B 109.5
C32 C33 H33C 109.5
H33A C33 H33C 109.5
H33B C33 H33C 109.5
C29 C30 H30A 109.5
C29 C30 H30B 109.5
H30A C30 H30B 109.5
C29 C30 H30C 109.5
H30A C30 H30C 109.5
H30B C30 H30C 109.5
C29 C31 H31A 109.5
C29 C31 H31B 109.5
H31A C31 H31B 109.5
C29 C31 H31C 109.5
H31A C31 H31C 109.5
H31B C31 H31C 109.5
C32 C34 H34A 109.5
C32 C34 H34B 109.5
H34A C34 H34B 109.5
C32 C34 H34C 109.5
H34A C34 H34C 109.5
H34B C34 H34C 109.5
C20 C22 H22A 109.5
C20 C22 H22B 109.5
H22A C22 H22B 109.5
C20 C22 H22C 109.5
H22A C22 H22C 109.5
H22B C22 H22C 109.5
C17 C18 H18A 109.5
C17 C18 H18B 109.5
H18A C18 H18B 109.5
C17 C18 H18C 109.5
H18A C18 H18C 109.5
H18B C18 H18C 109.5
C17 C19 H19A 109.5
C17 C19 H19B 109.5
H19A C19 H19B 109.5
C17 C19 H19C 109.5
H19A C19 H19C 109.5
H19B C19 H19C 109.5
F5 P1 F6 91.9(3)
F5 P1 F1 90.42(18)
F6 P1 F1 88.41(18)
F5 P1 F2 92.9(2)
F6 P1 F2 175.0(2)
F1 P1 F2 92.79(19)
F5 P1 F3 90.9(2)
F6 P1 F3 90.54(19)
F1 P1 F3 178.4(2)
F2 P1 F3 88.15(18)
F5 P1 F4 178.6(3)
F6 P1 F4 89.4(2)
F1 P1 F4 89.20(17)
F2 P1 F4 85.72(19)
F3 P1 F4 89.54(18)
C1 N1 C23 124.3(2)
C1 N1 HN1 116(2)
C23 N1 HN1 119(2)
C3 N2 C11 123.7(2)
C3 N2 HN2 116(2)
C11 N2 HN2 120(2)
C24 C23 C28 122.8(3)
C24 C23 N1 118.8(3)
C28 C23 N1 118.4(3)
C12 C11 C16 122.9(3)
C12 C11 N2 119.1(3)
C16 C11 N2 117.9(3)
C6 C5 C10 119.2(3)
C6 C5 C3 121.3(3)
C10 C5 C3 119.5(3)
C15 C16 C11 117.3(3)
C15 C16 C17 120.1(3)
C11 C16 C17 122.6(3)
C11 C12 C13 117.1(3)
C11 C12 C20 123.3(3)
C13 C12 C20 119.5(3)
C27 C28 C23 117.5(3)
C27 C28 C29 119.4(3)
C23 C28 C29 123.2(3)
C25 C24 C23 117.1(3)
C25 C24 C32 120.6(3)
C23 C24 C32 122.3(3)
C9 C10 C5 120.0(3)
C9 C10 H10 120.0
C5 C10 H10 120.0
C14 C13 C12 120.9(4)
C14 C13 H13 119.6
C12 C13 H13 119.6
C26 C27 C28 120.8(3)
C26 C27 H27 119.6
C28 C27 H27 119.6
C15 C14 C13 121.1(3)
C15 C14 H14 119.5
C13 C14 H14 119.5
C5 C6 C7 120.2(3)
C5 C6 H6 119.9
C7 C6 H6 119.9
C26 C25 C24 121.2(3)
C26 C25 H25 119.4
C24 C25 H25 119.4
C14 C15 C16 120.7(4)
C14 C15 H15 119.7
C16 C15 H15 119.7
C8 C7 C6 119.5(4)
C8 C7 H7 120.3
C6 C7 H7 120.3
C27 C26 C25 120.6(3)
C27 C26 H26 119.7
C25 C26 H26 119.7
C9 C8 C7 120.9(4)
C9 C8 H8 119.5
C7 C8 H8 119.5
C8 C9 C10 120.2(4)
C8 C9 H9 119.9
C10 C9 H9 119.9

loop_
_geom_bond_atom_site_label_1
_geom_bond_atom_site_label_2
_geom_bond_distance
_geom_bond_publ_flag
C3 N2 1.341(4) yes
C3 C2 1.383(4) yes
C3 C5 1.475(4) ?
C2 C1 1.391(4) yes
C2 HC2 0.89(3) ?
C1 N1 1.326(4) yes
C1 C4 1.503(4) ?
C4 H4A 0.9600 ?
C4 H4B 0.9600 ?
C4 H4C 0.9600 ?
C32 C24 1.513(5) ?
C32 C33 1.515(5) ?
C32 C34 1.516(5) ?
C32 H32 0.9800 ?
C29 C30 1.507(6) ?
C29 C28 1.520(5) ?
C29 C31 1.521(5) ?
C29 HC29 0.98(4) ?
C20 C22 1.503(6) ?
C20 C21 1.513(5) ?
C20 C12 1.516(5) ?
C20 HC20 0.94(4) ?
C17 C19 1.506(6) ?
C17 C18 1.511(6) ?
C17 C16 1.522(5) ?
C17 HC17 0.91(4) ?
C21 H21A 0.9600 ?
C21 H21B 0.9600 ?
C21 H21C 0.9600 ?
C33 H33A 0.9600 ?
C33 H33B 0.9600 ?
C33 H33C 0.9600 ?
C30 H30A 0.9600 ?
C30 H30B 0.9600 ?
C30 H30C 0.9600 ?
C31 H31A 0.9600 ?
C31 H31B 0.9600 ?
C31 H31C 0.9600 ?
C34 H34A 0.9600 ?
C34 H34B 0.9600 ?
C34 H34C 0.9600 ?
C22 H22A 0.9600 ?
C22 H22B 0.9600 ?
C22 H22C 0.9600 ?
C18 H18A 0.9600 ?
C18 H18B 0.9600 ?
C18 H18C 0.9600 ?
C19 H19A 0.9600 ?
C19 H19B 0.9600 ?
C19 H19C 0.9600 ?
P1 F5 1.525(3) ?
P1 F6 1.551(3) ?
P1 F1 1.558(3) ?
P1 F2 1.563(3) ?
P1 F3 1.570(3) ?
P1 F4 1.589(3) ?
N1 C23 1.449(4) ?
N1 HN1 0.86(3) ?
N2 C11 1.437(4) ?
N2 HN2 0.83(3) ?
C23 C24 1.395(4) ?
C23 C28 1.396(4) ?
C11 C12 1.390(5) ?
C11 C16 1.396(4) ?
C5 C6 1.382(4) ?
C5 C10 1.388(4) ?
C16 C15 1.395(5) ?
C12 C13 1.397(5) ?
C28 C27 1.389(4) ?
C24 C25 1.388(5) ?
C10 C9 1.379(5) ?
C10 H10 0.9300 ?
C13 C14 1.369(5) ?
C13 H13 0.9300 ?
C27 C26 1.372(5) ?
C27 H27 0.9300 ?
C14 C15 1.368(5) ?
C14 H14 0.9300 ?
C6 C7 1.388(5) ?
C6 H6 0.9300 ?
C25 C26 1.377(5) ?
C25 H25 0.9300 ?
C15 H15 0.9300 ?
C7 C8 1.370(5) ?
C7 H7 0.9300 ?
C26 H26 0.9300 ?
C8 C9 1.360(5) ?
C8 H8 0.9300 ?
C9 H9 0.9300 ?

loop_
_geom_hbond_atom_site_label_D
_geom_hbond_atom_site_label_H
_geom_hbond_atom_site_label_A
_geom_hbond_distance_DH
_geom_hbond_distance_HA
_geom_hbond_distance_DA
_geom_hbond_angle_DHA
N1 HN1 F2 0.86(3) 2.28(4) 3.094(4) 156(3)
N1 HN1 F4 0.86(3) 2.49(4) 3.187(4) 139(3)

loop_
_geom_torsion_atom_site_label_1
_geom_torsion_atom_site_label_2
_geom_torsion_atom_site_label_3
_geom_torsion_atom_site_label_4
_geom_torsion
N2 C3 C2 C1 161.6(3)
C5 C3 C2 C1 -21.5(5)
C3 C2 C1 N1 165.6(3)
C3 C2 C1 C4 -18.7(5)
C2 C1 N1 C23 -9.0(4)
C4 C1 N1 C23 174.9(3)
C2 C3 N2 C11 -13.6(5)
C5 C3 N2 C11 169.2(3)
C1 N1 C23 C24 95.7(4)
C1 N1 C23 C28 -84.2(4)
C3 N2 C11 C12 94.3(4)
C3 N2 C11 C16 -85.2(4)
N2 C3 C5 C6 -47.3(4)
C2 C3 C5 C6 135.7(3)
N2 C3 C5 C10 131.5(3)
C2 C3 C5 C10 -45.6(4)
C12 C11 C16 C15 0.6(5)
N2 C11 C16 C15 -179.9(3)
C12 C11 C16 C17 178.8(3)
N2 C11 C16 C17 -1.7(5)
C19 C17 C16 C15 76.5(5)
C18 C17 C16 C15 -49.3(5)
C19 C17 C16 C11 -101.7(4)
C18 C17 C16 C11 132.5(4)
C16 C11 C12 C13 0.3(5)
N2 C11 C12 C13 -179.2(3)
C16 C11 C12 C20 -179.3(3)
N2 C11 C12 C20 1.3(5)
C22 C20 C12 C11 -122.7(4)
C21 C20 C12 C11 114.8(4)
C22 C20 C12 C13 57.7(5)
C21 C20 C12 C13 -64.7(5)
C24 C23 C28 C27 -0.9(4)
N1 C23 C28 C27 179.0(3)
C24 C23 C28 C29 179.2(3)
N1 C23 C28 C29 -1.0(4)
C30 C29 C28 C27 64.9(5)
C31 C29 C28 C27 -59.4(5)
C30 C29 C28 C23 -115.2(4)
C31 C29 C28 C23 120.5(4)
C28 C23 C24 C25 2.0(4)
N1 C23 C24 C25 -177.9(3)
C28 C23 C24 C32 -177.1(3)
N1 C23 C24 C32 3.0(4)
C33 C32 C24 C25 -71.1(4)
C34 C32 C24 C25 52.0(4)
C33 C32 C24 C23 108.0(4)
C34 C32 C24 C23 -128.9(4)
C6 C5 C10 C9 -0.3(5)
C3 C5 C10 C9 -179.1(3)
C11 C12 C13 C14 -0.8(5)
C20 C12 C13 C14 178.8(3)
C23 C28 C27 C26 -1.0(5)
C29 C28 C27 C26 179.0(3)
C12 C13 C14 C15 0.4(6)
C10 C5 C6 C7 1.3(5)
C3 C5 C6 C7 -179.9(3)
C23 C24 C25 C26 -1.3(5)
C32 C24 C25 C26 177.8(3)
C13 C14 C15 C16 0.6(6)
C11 C16 C15 C14 -1.0(5)
C17 C16 C15 C14 -179.3(3)
C5 C6 C7 C8 -1.2(5)
C28 C27 C26 C25 1.6(5)
C24 C25 C26 C27 -0.4(5)
C6 C7 C8 C9 0.1(6)
C7 C8 C9 C10 0.9(6)
C5 C10 C9 C8 -0.8(5)
